data_4031934
loop_
_publ_author_name
'Li, Yuanzhen'
'Yang, Shuang'
'Wen, Genfa'
'Lin, Qiqiao'
'Zhang, Guoxiang'
'Qiu, Lin'
'Zhang, Xiaoyan'
'Du, Guangfen'
'Fang, Xinqiang'

_publ_section_title
;
 Asymmetric Desymmetrization of 1,3-Diketones via Intramolecular Benzoin
 Reaction.
;
_journal_issue 7
_journal_name_full 'The Journal of organic chemistry'
_journal_page_first 2763
_journal_page_last 2769
_journal_paper_doi 10.1021/acs.joc.5b02829
_journal_volume 81
_journal_year 2016
_chemical_formula_sum 'C9 H14 O3'
_chemical_formula_weight 170.20
_chemical_name_systematic
;
 ?
;
_space_group_crystal_system triclinic
_space_group_IT_number 2
_space_group_name_Hall '-P 1'
_space_group_name_H-M_alt 'P -1'
_symmetry_space_group_name_Hall '-P 1'
_symmetry_space_group_name_H-M 'P -1'
_atom_sites_solution_hydrogens geom
_audit_creation_method SHELXL-2014
_cell_angle_alpha 87.661(7)
_cell_angle_beta 78.156(7)
_cell_angle_gamma 83.520(6)
_cell_formula_units_Z 2
_cell_length_a 6.1436(4)
_cell_length_b 6.8104(6)
_cell_length_c 10.8156(9)
_cell_measurement_reflns_used 1477
_cell_measurement_temperature 100(2)
_cell_measurement_theta_max 72.9250
_cell_measurement_theta_min 6.5340
_cell_volume 439.99(6)
_computing_cell_refinement
;
CrysAlisPro, Agilent Technologies,
Version 1.171.37.35 (release 13-08-2014 CrysAlis171 .NET)
(compiled Aug 13 2014,18:06:01)
;
_computing_data_collection
;
CrysAlisPro, Agilent Technologies,
Version 1.171.37.35 (release 13-08-2014 CrysAlis171 .NET)
(compiled Aug 13 2014,18:06:01)
;
_computing_data_reduction
;
CrysAlisPro, Agilent Technologies,
Version 1.171.37.35 (release 13-08-2014 CrysAlis171 .NET)
(compiled Aug 13 2014,18:06:01)
;
_computing_structure_refinement 'SHELXL-2014 (Sheldrick, 2014)'
_computing_structure_solution 'SHELXT-2014 (Sheldrick, 2014)'
_diffrn_ambient_temperature 100(2)
_diffrn_detector_area_resol_mean 10.5594
_diffrn_measured_fraction_theta_full 0.996
_diffrn_measured_fraction_theta_max 0.958
_diffrn_measurement_device_type 'SuperNova, Dual, Cu at zero, Atlas'
_diffrn_measurement_method '\w scans'
_diffrn_radiation_type CuK\a
_diffrn_radiation_wavelength 1.54184
_diffrn_reflns_av_R_equivalents 0.0188
_diffrn_reflns_av_unetI/netI 0.0244
_diffrn_reflns_laue_measured_fraction_full 0.996
_diffrn_reflns_laue_measured_fraction_max 0.958
_diffrn_reflns_limit_h_max 7
_diffrn_reflns_limit_h_min -6
_diffrn_reflns_limit_k_max 8
_diffrn_reflns_limit_k_min -7
_diffrn_reflns_limit_l_max 13
_diffrn_reflns_limit_l_min -13
_diffrn_reflns_number 2627
_diffrn_reflns_point_group_measured_fraction_full 0.996
_diffrn_reflns_point_group_measured_fraction_max 0.958
_diffrn_reflns_theta_full 67.684
_diffrn_reflns_theta_max 72.943
_diffrn_reflns_theta_min 4.177
_diffrn_source 'sealed X-ray tube'
_exptl_absorpt_coefficient_mu 0.786
_exptl_absorpt_correction_T_max 1.00000
_exptl_absorpt_correction_T_min 0.89494
_exptl_absorpt_correction_type multi-scan
_exptl_absorpt_process_details
;
CrysAlisPro, Agilent Technologies,
Version 1.171.37.35 (release 13-08-2014 CrysAlis171 .NET)
(compiled Aug 13 2014,18:06:01)
Empirical absorption correction using spherical harmonics,
 implemented in SCALE3 ABSPACK scaling algorithm.
;
_exptl_crystal_colour colorless
_exptl_crystal_density_diffrn 1.285
_exptl_crystal_description prism
_exptl_crystal_F_000 184
_exptl_crystal_size_max 0.260
_exptl_crystal_size_mid 0.210
_exptl_crystal_size_min 0.180
_refine_diff_density_max 0.299
_refine_diff_density_min -0.207
_refine_diff_density_rms 0.044
_refine_ls_extinction_method none
_refine_ls_goodness_of_fit_ref 1.088
_refine_ls_hydrogen_treatment constr
_refine_ls_matrix_type full
_refine_ls_number_parameters 113
_refine_ls_number_reflns 1691
_refine_ls_number_restraints 0
_refine_ls_restrained_S_all 1.088
_refine_ls_R_factor_all 0.0420
_refine_ls_R_factor_gt 0.0374
_refine_ls_shift/su_max 0.000
_refine_ls_shift/su_mean 0.000
_refine_ls_structure_factor_coef Fsqd
_refine_ls_weighting_details 'w=1/[\s^2^(Fo^2^)+(0.0525P)^2^+0.1279P] where P=(Fo^2^+2Fc^2^)/3'
_refine_ls_weighting_scheme calc
_refine_ls_wR_factor_gt 0.1009
_refine_ls_wR_factor_ref 0.1045
_reflns_Friedel_coverage 0.000
_reflns_number_gt 1502
_reflns_number_total 1691
_reflns_threshold_expression 'I > 2\s(I)'
_cod_data_source_file jo5b02829_si_002.cif
_cod_data_source_block compound-1
_cod_database_code 4031934
_shelx_space_group_comment
;
The symmetry employed for this shelxl refinement is uniquely defined
by the following loop, which should always be used as a source of
symmetry information in preference to the above space-group names.
They are only intended as comments.
;
_shelx_estimated_absorpt_t_min 0.822
_shelx_estimated_absorpt_t_max 0.871
_shelxl_version_number 2014-3

loop_
_space_group_symop_operation_xyz
'x, y, z'
'-x, -y, -z'

loop_
_atom_site_label
_atom_site_type_symbol
_atom_site_fract_x
_atom_site_fract_y
_atom_site_fract_z
_atom_site_U_iso_or_equiv
_atom_site_adp_type
_atom_site_occupancy
_atom_site_site_symmetry_order
_atom_site_calc_flag
_atom_site_refinement_flags_posn
_atom_site_refinement_flags_adp
O1 O 0.46268(17) 1.09828(15) 0.14414(10) 0.0269(3) Uani 1 1 d . .
O2 O 0.00268(15) 0.72018(15) 0.35576(9) 0.0224(2) Uani 1 1 d . .
H2 H -0.0454 0.6757 0.4286 0.027 Uiso 1 1 calc R U
O3 O 0.28631(17) 0.39542(14) 0.42550(10) 0.0259(3) Uani 1 1 d . .
C1 C 0.0695(3) 1.0980(2) 0.17795(17) 0.0325(4) Uani 1 1 d . .
H1A H 0.0627 1.2387 0.1960 0.049 Uiso 1 1 calc R U
H1B H -0.0323 1.0342 0.2454 0.049 Uiso 1 1 calc R U
H1C H 0.0250 1.0837 0.0971 0.049 Uiso 1 1 calc R U
C2 C 0.3046(2) 1.0021(2) 0.17091(13) 0.0208(3) Uani 1 1 d . .
C3 C 0.3374(2) 0.77962(19) 0.19787(13) 0.0178(3) Uani 1 1 d . .
C4 C 0.2360(2) 0.72664(19) 0.33745(13) 0.0180(3) Uani 1 1 d . .
C5 C 0.3627(2) 0.52334(19) 0.35315(13) 0.0186(3) Uani 1 1 d . .
C6 C 0.5875(2) 0.50819(19) 0.26495(13) 0.0203(3) Uani 1 1 d . .
H6A H 0.6072 0.3917 0.2104 0.024 Uiso 1 1 calc R U
H6B H 0.7095 0.4971 0.3129 0.024 Uiso 1 1 calc R U
C7 C 0.5863(2) 0.7010(2) 0.18555(13) 0.0202(3) Uani 1 1 d . .
H7A H 0.6571 0.6749 0.0961 0.024 Uiso 1 1 calc R U
H7B H 0.6682 0.7978 0.2183 0.024 Uiso 1 1 calc R U
C8 C 0.2322(2) 0.6693(2) 0.10739(13) 0.0212(3) Uani 1 1 d . .
H8A H 0.0701 0.7063 0.1242 0.032 Uiso 1 1 calc R U
H8B H 0.2628 0.5265 0.1205 0.032 Uiso 1 1 calc R U
H8C H 0.2966 0.7049 0.0199 0.032 Uiso 1 1 calc R U
C9 C 0.2951(2) 0.8628(2) 0.43249(14) 0.0242(3) Uani 1 1 d . .
H9A H 0.2296 0.9982 0.4197 0.036 Uiso 1 1 calc R U
H9B H 0.4581 0.8597 0.4198 0.036 Uiso 1 1 calc R U
H9C H 0.2355 0.8174 0.5187 0.036 Uiso 1 1 calc R U

loop_
_atom_site_aniso_label
_atom_site_aniso_U_11
_atom_site_aniso_U_22
_atom_site_aniso_U_33
_atom_site_aniso_U_23
_atom_site_aniso_U_13
_atom_site_aniso_U_12
O1 0.0297(6) 0.0201(5) 0.0309(6) 0.0014(4) -0.0022(4) -0.0098(4)
O2 0.0161(5) 0.0279(5) 0.0211(5) 0.0048(4) 0.0001(4) -0.0028(4)
O3 0.0267(6) 0.0215(5) 0.0263(6) 0.0052(4) 0.0011(4) -0.0031(4)
C1 0.0299(8) 0.0206(7) 0.0453(10) 0.0076(6) -0.0061(7) -0.0009(6)
C2 0.0256(7) 0.0186(7) 0.0179(7) 0.0005(5) -0.0025(5) -0.0050(5)
C3 0.0172(7) 0.0162(6) 0.0193(7) 0.0007(5) -0.0008(5) -0.0047(5)
C4 0.0162(6) 0.0182(6) 0.0187(7) 0.0001(5) -0.0012(5) -0.0020(5)
C5 0.0200(7) 0.0177(6) 0.0187(7) -0.0019(5) -0.0044(5) -0.0034(5)
C6 0.0196(7) 0.0171(6) 0.0234(7) -0.0011(5) -0.0025(6) -0.0019(5)
C7 0.0178(7) 0.0197(7) 0.0225(7) 0.0000(5) -0.0005(5) -0.0051(5)
C8 0.0220(7) 0.0224(7) 0.0195(7) -0.0003(5) -0.0029(5) -0.0059(5)
C9 0.0279(8) 0.0214(7) 0.0229(7) -0.0047(5) -0.0048(6) 0.0000(6)

loop_
_atom_type_symbol
_atom_type_description
_atom_type_scat_dispersion_real
_atom_type_scat_dispersion_imag
_atom_type_scat_source
C C 0.0181 0.0091 'International Tables Vol C Tables 4.2.6.8 and 6.1.1.4'
H H 0.0000 0.0000 'International Tables Vol C Tables 4.2.6.8 and 6.1.1.4'
O O 0.0492 0.0322 'International Tables Vol C Tables 4.2.6.8 and 6.1.1.4'

loop_
_geom_angle_atom_site_label_1
_geom_angle_atom_site_label_2
_geom_angle_atom_site_label_3
_geom_angle
C4 O2 H2 109.5
C2 C1 H1A 109.5
C2 C1 H1B 109.5
H1A C1 H1B 109.5
C2 C1 H1C 109.5
H1A C1 H1C 109.5
H1B C1 H1C 109.5
O1 C2 C1 120.88(13)
O1 C2 C3 121.23(13)
C1 C2 C3 117.89(12)
C2 C3 C8 109.57(11)
C2 C3 C7 112.27(11)
C8 C3 C7 109.96(11)
C2 C3 C4 111.91(11)
C8 C3 C4 110.32(10)
C7 C3 C4 102.66(10)
O2 C4 C5 112.62(11)
O2 C4 C9 111.44(11)
C5 C4 C9 106.74(11)
O2 C4 C3 111.21(10)
C5 C4 C3 101.34(10)
C9 C4 C3 113.04(11)
O3 C5 C6 126.63(13)
O3 C5 C4 123.56(12)
C6 C5 C4 109.80(11)
C5 C6 C7 104.72(11)
C5 C6 H6A 110.8
C7 C6 H6A 110.8
C5 C6 H6B 110.8
C7 C6 H6B 110.8
H6A C6 H6B 108.9
C6 C7 C3 105.39(10)
C6 C7 H7A 110.7
C3 C7 H7A 110.7
C6 C7 H7B 110.7
C3 C7 H7B 110.7
H7A C7 H7B 108.8
C3 C8 H8A 109.5
C3 C8 H8B 109.5
H8A C8 H8B 109.5
C3 C8 H8C 109.5
H8A C8 H8C 109.5
H8B C8 H8C 109.5
C4 C9 H9A 109.5
C4 C9 H9B 109.5
H9A C9 H9B 109.5
C4 C9 H9C 109.5
H9A C9 H9C 109.5
H9B C9 H9C 109.5

loop_
_geom_bond_atom_site_label_1
_geom_bond_atom_site_label_2
_geom_bond_distance
O1 C2 1.2119(17)
O2 C4 1.4117(16)
O2 H2 0.8400
O3 C5 1.2156(17)
C1 C2 1.505(2)
C1 H1A 0.9800
C1 H1B 0.9800
C1 H1C 0.9800
C2 C3 1.5296(18)
C3 C8 1.5394(18)
C3 C7 1.5427(18)
C3 C4 1.5548(18)
C4 C5 1.5309(18)
C4 C9 1.5348(18)
C5 C6 1.5044(19)
C6 C7 1.5397(18)
C6 H6A 0.9900
C6 H6B 0.9900
C7 H7A 0.9900
C7 H7B 0.9900
C8 H8A 0.9800
C8 H8B 0.9800
C8 H8C 0.9800
C9 H9A 0.9800
C9 H9B 0.9800
C9 H9C 0.9800
